data_2229342
loop_
_publ_author_name
'G\"ultekin, Zeynep'
'Frey, Wolfgang'
'Tercan, Bar\?i\,s'
'H\"okelek, Tuncer'

_publ_section_title
;
 Dimethyl 2-methyl-1,2-dihydroquinoline-2,4-dicarboxylate
;
_journal_coeditor_code BV2176
_journal_issue 3
_journal_name_full 'Acta Crystallographica Section E'
_journal_page_first o672
_journal_page_last o673
_journal_paper_doi 10.1107/S1600536811005605
_journal_volume 67
_journal_year 2011
_chemical_formula_iupac 'C14 H15 N O4'
_chemical_formula_moiety 'C14 H15 N O4'
_chemical_formula_sum 'C14 H15 N O4'
_chemical_formula_weight 261.27
_chemical_name_systematic
;
Dimethyl 2-methyl-1,2-dihydroquinoline-2,4-dicarboxylate
;
_space_group_IT_number 14
_symmetry_cell_setting monoclinic
_symmetry_space_group_name_Hall '-P 2yn'
_symmetry_space_group_name_H-M 'P 1 21/n 1'
_atom_sites_solution_hydrogens geom
_atom_sites_solution_primary direct
_atom_sites_solution_secondary difmap
_audit_creation_method SHELXL-97
_cell_angle_alpha 90.00
_cell_angle_beta 99.194(9)
_cell_angle_gamma 90.00
_cell_formula_units_Z 4
_cell_length_a 7.9917(12)
_cell_length_b 8.8886(11)
_cell_length_c 18.9855(18)
_cell_measurement_reflns_used 49
_cell_measurement_temperature 294(2)
_cell_measurement_theta_max 18
_cell_measurement_theta_min 17
_cell_volume 1331.3(3)
_computing_cell_refinement 'XSCANS (Siemens, 1996)'
_computing_data_collection 'XSCANS (Siemens, 1996)'
_computing_data_reduction 'SHELXTL (Sheldrick, 2008)'
_computing_molecular_graphics 'ORTEP-3 for Windows (Farrugia, 1997) and Mercury (Macrae <i>et al.</i>, 2006)'
_computing_publication_material 'WinGX (Farrugia, 1999)'
_computing_structure_refinement 'SHELXL97 (Sheldrick, 2008)'
_computing_structure_solution 'SHELXS97 (Sheldrick, 2008)'
_diffrn_ambient_temperature 294(2)
_diffrn_measured_fraction_theta_full 1.000
_diffrn_measured_fraction_theta_max 1.000
_diffrn_measurement_device_type 'Nicolet P3'
_diffrn_measurement_method Wyckoff-Scan
_diffrn_radiation_monochromator graphite
_diffrn_radiation_source 'fine-focus sealed tube'
_diffrn_radiation_type MoK\a
_diffrn_radiation_wavelength 0.71073
_diffrn_reflns_av_R_equivalents 0.0533
_diffrn_reflns_av_sigmaI/netI 0.0184
_diffrn_reflns_limit_h_max 11
_diffrn_reflns_limit_h_min 0
_diffrn_reflns_limit_k_max 12
_diffrn_reflns_limit_k_min 0
_diffrn_reflns_limit_l_max 26
_diffrn_reflns_limit_l_min -26
_diffrn_reflns_number 4144
_diffrn_reflns_theta_full 29.99
_diffrn_reflns_theta_max 29.99
_diffrn_reflns_theta_min 2.17
_diffrn_standards_decay_% 1
_diffrn_standards_interval_count 50
_diffrn_standards_number 3
_exptl_absorpt_coefficient_mu 0.096
_exptl_absorpt_correction_type none
_exptl_crystal_colour colourless
_exptl_crystal_density_diffrn 1.304
_exptl_crystal_density_method 'not measured'
_exptl_crystal_description block
_exptl_crystal_F_000 552
_exptl_crystal_size_max 0.6
_exptl_crystal_size_mid 0.6
_exptl_crystal_size_min 0.5
_refine_diff_density_max 0.239
_refine_diff_density_min -0.180
_refine_ls_extinction_coef 0.076(5)
_refine_ls_extinction_expression Fc^*^=kFc[1+0.001xFc^2^\l^3^/sin(2\q)]^-1/4^
_refine_ls_extinction_method 'SHELXL97 (Sheldrick, 2008)'
_refine_ls_goodness_of_fit_ref 1.046
_refine_ls_hydrogen_treatment mixed
_refine_ls_matrix_type full
_refine_ls_number_parameters 180
_refine_ls_number_reflns 3890
_refine_ls_number_restraints 0
_refine_ls_restrained_S_all 1.046
_refine_ls_R_factor_all 0.0648
_refine_ls_R_factor_gt 0.0517
_refine_ls_shift/su_max 0.000
_refine_ls_shift/su_mean 0.000
_refine_ls_structure_factor_coef Fsqd
_refine_ls_weighting_details 'calc w=1/[\s^2^(Fo^2^)+(0.0757P)^2^+0.2951P] where P=(Fo^2^+2Fc^2^)/3'
_refine_ls_weighting_scheme calc
_refine_ls_wR_factor_gt 0.1425
_refine_ls_wR_factor_ref 0.1587
_reflns_number_gt 3097
_reflns_number_total 3890
_reflns_threshold_expression I>2\s(I)
_cod_data_source_file bv2176.cif
_cod_data_source_block I
_cod_original_sg_symbol_H-M 'P 21/n'
_cod_database_code 2229342
_cod_database_fobs_code 2229342

loop_
_symmetry_equiv_pos_as_xyz
'x, y, z'
'-x+1/2, y+1/2, -z+1/2'
'-x, -y, -z'
'x-1/2, -y-1/2, z-1/2'

loop_
_atom_site_type_symbol
_atom_site_label
_atom_site_fract_x
_atom_site_fract_y
_atom_site_fract_z
_atom_site_U_iso_or_equiv
_atom_site_adp_type
_atom_site_calc_flag
_atom_site_refinement_flags
_atom_site_occupancy
_atom_site_disorder_assembly
_atom_site_disorder_group
O O1 0.16885(15) 0.61815(14) 0.96958(6) 0.0632(3) Uani d . 1 . .
O O2 0.15641(17) 0.84306(14) 0.91740(6) 0.0671(4) Uani d . 1 . .
O O3 -0.04420(19) 0.60887(14) 0.63398(6) 0.0688(4) Uani d . 1 . .
O O4 0.00900(15) 0.83447(13) 0.68455(5) 0.0538(3) Uani d . 1 . .
N N1 -0.12790(17) 0.52602(16) 0.88407(7) 0.0527(3) Uani d . 1 . .
H H1 -0.137(3) 0.491(3) 0.9282(12) 0.080(6) Uiso d . 1 . .
C C1 -0.08128(18) 0.68333(17) 0.88397(7) 0.0447(3) Uani d . 1 . .
C C2 -0.07661(18) 0.73116(16) 0.80816(7) 0.0441(3) Uani d . 1 . .
H H2 -0.1036 0.8299 0.7946 0.053 Uiso calc R 1 . .
C C3 -0.03445(17) 0.63452(15) 0.76014(7) 0.0411(3) Uani d . 1 . .
C C4 -0.00240(17) 0.47523(15) 0.77879(7) 0.0439(3) Uani d . 1 . .
C C5 0.0730(2) 0.37209(18) 0.73815(9) 0.0551(4) Uani d . 1 . .
H H5 0.1104 0.4042 0.6967 0.066 Uiso calc R 1 . .
C C6 0.0929(2) 0.22295(19) 0.75842(11) 0.0675(5) Uani d . 1 . .
H H6 0.1440 0.1557 0.7309 0.081 Uiso calc R 1 . .
C C7 0.0370(3) 0.17430(19) 0.81939(12) 0.0723(5) Uani d . 1 . .
H H7 0.0479 0.0734 0.8323 0.087 Uiso calc R 1 . .
C C8 -0.0351(2) 0.27357(19) 0.86154(10) 0.0630(4) Uani d . 1 . .
H H8 -0.0718 0.2393 0.9028 0.076 Uiso calc R 1 . .
C C9 -0.05340(17) 0.42528(16) 0.84272(8) 0.0468(3) Uani d . 1 . .
C C10 -0.2084(2) 0.7764(2) 0.91791(10) 0.0689(5) Uani d . 1 . .
H H10A -0.2112 0.7408 0.9654 0.103 Uiso calc R 1 . .
H H10B -0.3191 0.7667 0.8899 0.103 Uiso calc R 1 . .
H H10C -0.1749 0.8802 0.9197 0.103 Uiso calc R 1 . .
C C11 0.09548(18) 0.70811(16) 0.92869(6) 0.0432(3) Uani d . 1 . .
C C12 0.3182(3) 0.8827(3) 0.95860(10) 0.0782(6) Uani d . 1 . .
H H12A 0.3519 0.9801 0.9441 0.117 Uiso calc R 1 . .
H H12B 0.4015 0.8094 0.9507 0.117 Uiso calc R 1 . .
H H12C 0.3087 0.8848 1.0084 0.117 Uiso calc R 1 . .
C C13 -0.02495(18) 0.68793(17) 0.68624(7) 0.0455(3) Uani d . 1 . .
C C14 0.0372(3) 0.8942(2) 0.61686(9) 0.0639(4) Uani d . 1 . .
H H14A 0.0545 1.0009 0.6209 0.096 Uiso calc R 1 . .
H H14B -0.0598 0.8739 0.5813 0.096 Uiso calc R 1 . .
H H14C 0.1355 0.8477 0.6032 0.096 Uiso calc R 1 . .

loop_
_atom_site_aniso_label
_atom_site_aniso_U_11
_atom_site_aniso_U_22
_atom_site_aniso_U_33
_atom_site_aniso_U_12
_atom_site_aniso_U_13
_atom_site_aniso_U_23
O1 0.0643(7) 0.0639(7) 0.0556(6) -0.0034(5) -0.0082(5) 0.0187(5)
O2 0.0860(9) 0.0569(7) 0.0495(6) -0.0208(6) -0.0163(6) 0.0115(5)
O3 0.1070(10) 0.0603(7) 0.0347(5) 0.0046(7) -0.0018(6) -0.0064(5)
O4 0.0706(7) 0.0516(6) 0.0369(5) -0.0038(5) 0.0014(4) 0.0041(4)
N1 0.0563(7) 0.0561(7) 0.0457(6) -0.0088(6) 0.0077(5) 0.0054(5)
C1 0.0484(7) 0.0491(7) 0.0360(6) 0.0029(6) 0.0048(5) 0.0012(5)
C2 0.0518(7) 0.0421(6) 0.0356(6) 0.0049(5) -0.0014(5) 0.0021(5)
C3 0.0438(6) 0.0423(6) 0.0340(5) 0.0002(5) -0.0033(5) 0.0004(5)
C4 0.0449(6) 0.0411(6) 0.0415(6) -0.0011(5) -0.0056(5) -0.0011(5)
C5 0.0600(9) 0.0502(8) 0.0507(8) 0.0060(7) -0.0046(6) -0.0072(6)
C6 0.0735(11) 0.0476(8) 0.0732(11) 0.0094(8) -0.0133(9) -0.0119(8)
C7 0.0816(12) 0.0385(8) 0.0861(13) -0.0058(8) -0.0198(10) 0.0041(8)
C8 0.0688(10) 0.0475(8) 0.0666(10) -0.0150(7) -0.0081(8) 0.0117(7)
C9 0.0450(7) 0.0444(7) 0.0470(7) -0.0092(5) -0.0054(5) 0.0037(5)
C10 0.0674(10) 0.0854(13) 0.0559(9) 0.0197(9) 0.0157(8) -0.0024(9)
C11 0.0522(7) 0.0478(7) 0.0296(5) -0.0014(5) 0.0063(5) 0.0015(5)
C12 0.0917(13) 0.0891(14) 0.0472(9) -0.0413(12) -0.0086(8) 0.0045(9)
C13 0.0498(7) 0.0487(7) 0.0343(6) 0.0046(6) -0.0042(5) -0.0008(5)
C14 0.0774(11) 0.0698(11) 0.0430(8) -0.0016(8) 0.0053(7) 0.0141(7)

loop_
_atom_type_symbol
_atom_type_description
_atom_type_scat_dispersion_real
_atom_type_scat_dispersion_imag
_atom_type_scat_source
C C 0.0033 0.0016 'International Tables Vol C Tables 4.2.6.8 and 6.1.1.4'
H H 0.0000 0.0000 'International Tables Vol C Tables 4.2.6.8 and 6.1.1.4'
N N 0.0061 0.0033 'International Tables Vol C Tables 4.2.6.8 and 6.1.1.4'
O O 0.0106 0.0060 'International Tables Vol C Tables 4.2.6.8 and 6.1.1.4'

loop_
_geom_angle_atom_site_label_1
_geom_angle_atom_site_label_2
_geom_angle_atom_site_label_3
_geom_angle_site_symmetry_1
_geom_angle_site_symmetry_3
_geom_angle
_geom_angle_publ_flag
C11 O2 C12 . . 116.97(13) ?
C13 O4 C14 . . 116.33(13) ?
C1 N1 H1 . . 112.9(15) ?
C9 N1 C1 . . 119.30(12) ?
C9 N1 H1 . . 114.2(14) ?
N1 C1 C2 . . 108.63(12) ?
N1 C1 C10 . . 109.48(14) ?
N1 C1 C11 . . 110.51(12) ?
C2 C1 C10 . . 111.66(13) ?
C2 C1 C11 . . 108.97(11) ?
C10 C1 C11 . . 107.59(13) ?
C1 C2 H2 . . 119.4 ?
C3 C2 C1 . . 121.23(12) ?
C3 C2 H2 . . 119.4 ?
C2 C3 C4 . . 120.53(12) ?
C2 C3 C13 . . 119.55(12) ?
C4 C3 C13 . . 119.90(12) ?
C5 C4 C3 . . 124.94(13) ?
C5 C4 C9 . . 118.56(14) ?
C9 C4 C3 . . 116.50(13) ?
C4 C5 H5 . . 119.4 ?
C6 C5 C4 . . 121.12(17) ?
C6 C5 H5 . . 119.4 ?
C5 C6 H6 . . 120.1 ?
C7 C6 C5 . . 119.82(18) ?
C7 C6 H6 . . 120.1 ?
C6 C7 C8 . . 120.64(16) ?
C6 C7 H7 . . 119.7 ?
C8 C7 H7 . . 119.7 ?
C7 C8 C9 . . 120.43(18) ?
C7 C8 H8 . . 119.8 ?
C9 C8 H8 . . 119.8 ?
N1 C9 C4 . . 119.52(13) ?
N1 C9 C8 . . 121.05(15) ?
C8 C9 C4 . . 119.37(15) ?
C1 C10 H10A . . 109.5 ?
C1 C10 H10B . . 109.5 ?
C1 C10 H10C . . 109.5 ?
H10A C10 H10B . . 109.5 ?
H10A C10 H10C . . 109.5 ?
H10B C10 H10C . . 109.5 ?
O1 C11 O2 . . 123.62(14) ?
O1 C11 C1 . . 124.78(13) ?
O2 C11 C1 . . 111.59(12) ?
O2 C12 H12A . . 109.5 ?
O2 C12 H12B . . 109.5 ?
O2 C12 H12C . . 109.5 ?
H12A C12 H12B . . 109.5 ?
H12A C12 H12C . . 109.5 ?
H12B C12 H12C . . 109.5 ?
O3 C13 O4 . . 123.36(14) ?
O3 C13 C3 . . 124.65(14) ?
O4 C13 C3 . . 111.99(11) ?
O4 C14 H14A . . 109.5 ?
O4 C14 H14B . . 109.5 ?
O4 C14 H14C . . 109.5 ?
H14A C14 H14B . . 109.5 ?
H14A C14 H14C . . 109.5 ?
H14B C14 H14C . . 109.5 ?

loop_
_geom_bond_atom_site_label_1
_geom_bond_atom_site_label_2
_geom_bond_site_symmetry_2
_geom_bond_distance
_geom_bond_publ_flag
O1 C11 . 1.2001(17) ?
O2 C11 . 1.3249(18) ?
O2 C12 . 1.443(2) ?
O3 C13 . 1.2055(17) ?
O4 C13 . 1.3319(19) ?
O4 C14 . 1.4410(18) ?
N1 C1 . 1.447(2) ?
N1 C9 . 1.386(2) ?
N1 H1 . 0.91(2) ?
C1 C2 . 1.5070(18) ?
C1 C10 . 1.530(2) ?
C1 C11 . 1.5432(19) ?
C2 C3 . 1.3344(19) ?
C2 H2 . 0.9300 ?
C3 C4 . 1.4720(19) ?
C3 C13 . 1.4944(18) ?
C4 C5 . 1.395(2) ?
C4 C9 . 1.412(2) ?
C5 C6 . 1.382(2) ?
C5 H5 . 0.9300 ?
C6 C7 . 1.376(3) ?
C6 H6 . 0.9300 ?
C7 C8 . 1.377(3) ?
C7 H7 . 0.9300 ?
C8 C9 . 1.397(2) ?
C8 H8 . 0.9300 ?
C10 H10A . 0.9600 ?
C10 H10B . 0.9600 ?
C10 H10C . 0.9600 ?
C12 H12A . 0.9600 ?
C12 H12B . 0.9600 ?
C12 H12C . 0.9600 ?
C14 H14A . 0.9600 ?
C14 H14B . 0.9600 ?
C14 H14C . 0.9600 ?

loop_
_geom_hbond_atom_site_label_D
_geom_hbond_atom_site_label_H
_geom_hbond_atom_site_label_A
_geom_hbond_site_symmetry_A
_geom_hbond_distance_DH
_geom_hbond_distance_HA
_geom_hbond_distance_DA
_geom_hbond_angle_DHA
_geom_hbond_publ_flag
N1 H1 O1 3_567 0.91(2) 2.22(2) 3.1241(18) 174(2) yes
C12 H12A O3 2_556 0.96 2.57 3.377(3) 142 yes
C12 H12C O3 4_676 0.96 2.49 3.336(2) 148 yes

loop_
_geom_torsion_atom_site_label_1
_geom_torsion_atom_site_label_2
_geom_torsion_atom_site_label_3
_geom_torsion_atom_site_label_4
_geom_torsion_site_symmetry_1
_geom_torsion_site_symmetry_2
_geom_torsion_site_symmetry_3
_geom_torsion_site_symmetry_4
_geom_torsion
_geom_torsion_publ_flag
C12 O2 C11 O1 . . . . -1.7(2) ?
C12 O2 C11 C1 . . . . 177.32(15) ?
C14 O4 C13 O3 . . . . -5.3(2) ?
C14 O4 C13 C3 . . . . 174.17(13) ?
C9 N1 C1 C2 . . . . 44.10(17) ?
C9 N1 C1 C10 . . . . 166.27(14) ?
C9 N1 C1 C11 . . . . -75.40(16) ?
C1 N1 C9 C4 . . . . -30.23(19) ?
C1 N1 C9 C8 . . . . 152.77(14) ?
N1 C1 C2 C3 . . . . -31.14(18) ?
C10 C1 C2 C3 . . . . -151.98(15) ?
C11 C1 C2 C3 . . . . 89.32(16) ?
N1 C1 C11 O1 . . . . -14.36(19) ?
N1 C1 C11 O2 . . . . 166.68(12) ?
C2 C1 C11 O1 . . . . -133.65(15) ?
C2 C1 C11 O2 . . . . 47.38(16) ?
C10 C1 C11 O1 . . . . 105.13(18) ?
C10 C1 C11 O2 . . . . -73.84(16) ?
C1 C2 C3 C4 . . . . 4.2(2) ?
C1 C2 C3 C13 . . . . -177.68(12) ?
C2 C3 C4 C5 . . . . -167.06(14) ?
C2 C3 C4 C9 . . . . 13.20(19) ?
C13 C3 C4 C5 . . . . 14.8(2) ?
C13 C3 C4 C9 . . . . -164.94(12) ?
C2 C3 C13 O3 . . . . -154.18(16) ?
C2 C3 C13 O4 . . . . 26.33(18) ?
C4 C3 C13 O3 . . . . 24.0(2) ?
C4 C3 C13 O4 . . . . -155.51(12) ?
C3 C4 C5 C6 . . . . -177.69(14) ?
C9 C4 C5 C6 . . . . 2.0(2) ?
C3 C4 C9 N1 . . . . -0.52(18) ?
C3 C4 C9 C8 . . . . 176.53(13) ?
C5 C4 C9 N1 . . . . 179.73(13) ?
C5 C4 C9 C8 . . . . -3.2(2) ?
C4 C5 C6 C7 . . . . 0.4(3) ?
C5 C6 C7 C8 . . . . -1.6(3) ?
C6 C7 C8 C9 . . . . 0.4(3) ?
C7 C8 C9 N1 . . . . 179.06(15) ?
C7 C8 C9 C4 . . . . 2.1(2) ?
